data_7038302
loop_
_publ_author_name
'Sologub, Oksana'
'Salamakha, Leonid P.'
'Eguchi, Gaku'
'St\"oger, Berthold'
'Rogl, Peter F.'
'Bauer, Ernst'

_publ_section_title
;
 Boron induced structure modifications in Pd-Cu-B system: new Ti2Ni-type
 derivative borides Pd3Cu3B and Pd5Cu5B2.
;
_journal_issue 11
_journal_name_full 'Dalton transactions (Cambridge, England : 2003)'
_journal_page_first 4879
_journal_page_last 4887
_journal_paper_doi 10.1039/c5dt05058h
_journal_volume 45
_journal_year 2016
_chemical_absolute_configuration unk
_chemical_formula_sum 'B2 Cu5 Pd5'
_chemical_formula_weight 871.32
_chemical_name_systematic
;
 ?
;
_space_group_IT_number 216
_symmetry_cell_setting cubic
_symmetry_Int_Tables_number 216
_symmetry_space_group_name_Hall 'F -4 2 3'
_symmetry_space_group_name_H-M 'F -4 3 m'
_atom_sites_solution_hydrogens none
_atom_sites_solution_primary direct
_atom_sites_solution_secondary difmap
_audit_conform_dict_location ftp://ftp.iucr.org/pub/cif_core.dic
_audit_conform_dict_name cif_core.dic
_audit_conform_dict_version 2.2
_audit_creation_date 2015-08-29T19:26:08-00:00
_audit_creation_method 'WinGX routine CIF_UPDATE'
_audit_update_record
;
2016-02-04 deposited with the CCDC.
2016-02-05 downloaded from the CCDC.
;
_cell_angle_alpha 90
_cell_angle_beta 90
_cell_angle_gamma 90
_cell_formula_units_Z 8
_cell_length_a 10.5273(5)
_cell_length_b 10.5273(5)
_cell_length_c 10.5273(5)
_cell_measurement_reflns_used 256
_cell_measurement_temperature 293(2)
_cell_measurement_theta_max 32.33
_cell_measurement_theta_min 3.35
_cell_volume 1166.68(10)
_computing_molecular_graphics 'Ortep-3 for Windows (Farrugia, 1997)'
_computing_publication_material 'WinGX publication routines (Farrugia, 1999)'
_computing_structure_refinement 'SHELXL-97 (Sheldrick, 1997)'
_computing_structure_solution 'SHELXS-86 (Sheldrick, 1986)'
_diffrn_ambient_temperature 293(2)
_diffrn_measured_fraction_theta_full 0.958
_diffrn_measured_fraction_theta_max 0.958
_diffrn_measurement_device_type 'Nonius Kappa CCD area-detector'
_diffrn_radiation_monochromator graphite
_diffrn_radiation_probe x-ray
_diffrn_radiation_type MoK\a
_diffrn_radiation_wavelength 0.71073
_diffrn_reflns_av_R_equivalents 0
_diffrn_reflns_av_unetI/netI 0.0105
_diffrn_reflns_limit_h_max 9
_diffrn_reflns_limit_h_min -9
_diffrn_reflns_limit_k_max 11
_diffrn_reflns_limit_k_min -11
_diffrn_reflns_limit_l_max 15
_diffrn_reflns_limit_l_min -15
_diffrn_reflns_number 246
_diffrn_reflns_theta_full 32.33
_diffrn_reflns_theta_max 32.33
_diffrn_reflns_theta_min 3.35
_exptl_absorpt_coefficient_mu 32.717
_exptl_absorpt_correction_type none
_exptl_crystal_colour silver
_exptl_crystal_density_diffrn 9.921
_exptl_crystal_density_method 'not measured'
_exptl_crystal_description prism
_exptl_crystal_F_000 3080
_exptl_crystal_size_max 0.05
_exptl_crystal_size_mid 0.05
_exptl_crystal_size_min 0.05
_refine_diff_density_max 0.92
_refine_diff_density_min -0.919
_refine_diff_density_rms 0.154
_refine_ls_abs_structure_details 'Flack H D (1983), Acta Cryst. A39, 876-881'
_refine_ls_abs_structure_Flack 0.01(3)
_refine_ls_extinction_coef 0.000105(17)
_refine_ls_extinction_expression Fc^*^=kFc[1+0.001xFc^2^\l^3^/sin(2\q)]^-1/4^
_refine_ls_extinction_method SHELXL
_refine_ls_goodness_of_fit_ref 1.227
_refine_ls_hydrogen_treatment none
_refine_ls_matrix_type full
_refine_ls_number_parameters 21
_refine_ls_number_reflns 246
_refine_ls_number_restraints 0
_refine_ls_restrained_S_all 1.227
_refine_ls_R_factor_all 0.0145
_refine_ls_R_factor_gt 0.0138
_refine_ls_shift/su_max 0.001
_refine_ls_shift/su_mean 0
_refine_ls_structure_factor_coef Fsqd
_refine_ls_weighting_details 'calc w=1/[\s^2^(Fo^2^)+(0.0120P)^2^+2.9025P] where P=(Fo^2^+2Fc^2^)/3'
_refine_ls_weighting_scheme calc
_refine_ls_wR_factor_gt 0.0265
_refine_ls_wR_factor_ref 0.0266
_reflns_number_gt 244
_reflns_number_total 246
_reflns_threshold_expression >2sigma(I)
_cod_data_source_file c5dt05058h2.cif
_cod_data_source_block Pd5Cu5B2
_cod_depositor_comments 'Adding full bibliography for 7038301--7038303.cif.'
_cod_database_code 7038302

loop_
_symmetry_equiv_pos_as_xyz
'x, y, z'
'x, -y, -z'
'-x, -y, z'
'-x, y, -z'
'y, -x, -z'
'-y, -x, z'
'-y, x, -z'
'y, x, z'
'y, z, x'
'-y, -z, x'
'y, -z, -x'
'-y, z, -x'
'z, -y, -x'
'z, y, x'
'-z, y, -x'
'-z, -y, x'
'z, x, y'
'-z, x, -y'
'-z, -x, y'
'z, -x, -y'
'x, z, y'
'x, -z, -y'
'-x, z, -y'
'-x, -z, y'
'x, y+1/2, z+1/2'
'x, -y+1/2, -z+1/2'
'-x, -y+1/2, z+1/2'
'-x, y+1/2, -z+1/2'
'y, -x+1/2, -z+1/2'
'-y, -x+1/2, z+1/2'
'-y, x+1/2, -z+1/2'
'y, x+1/2, z+1/2'
'y, z+1/2, x+1/2'
'-y, -z+1/2, x+1/2'
'y, -z+1/2, -x+1/2'
'-y, z+1/2, -x+1/2'
'z, -y+1/2, -x+1/2'
'z, y+1/2, x+1/2'
'-z, y+1/2, -x+1/2'
'-z, -y+1/2, x+1/2'
'z, x+1/2, y+1/2'
'-z, x+1/2, -y+1/2'
'-z, -x+1/2, y+1/2'
'z, -x+1/2, -y+1/2'
'x, z+1/2, y+1/2'
'x, -z+1/2, -y+1/2'
'-x, z+1/2, -y+1/2'
'-x, -z+1/2, y+1/2'
'x+1/2, y, z+1/2'
'x+1/2, -y, -z+1/2'
'-x+1/2, -y, z+1/2'
'-x+1/2, y, -z+1/2'
'y+1/2, -x, -z+1/2'
'-y+1/2, -x, z+1/2'
'-y+1/2, x, -z+1/2'
'y+1/2, x, z+1/2'
'y+1/2, z, x+1/2'
'-y+1/2, -z, x+1/2'
'y+1/2, -z, -x+1/2'
'-y+1/2, z, -x+1/2'
'z+1/2, -y, -x+1/2'
'z+1/2, y, x+1/2'
'-z+1/2, y, -x+1/2'
'-z+1/2, -y, x+1/2'
'z+1/2, x, y+1/2'
'-z+1/2, x, -y+1/2'
'-z+1/2, -x, y+1/2'
'z+1/2, -x, -y+1/2'
'x+1/2, z, y+1/2'
'x+1/2, -z, -y+1/2'
'-x+1/2, z, -y+1/2'
'-x+1/2, -z, y+1/2'
'x+1/2, y+1/2, z'
'x+1/2, -y+1/2, -z'
'-x+1/2, -y+1/2, z'
'-x+1/2, y+1/2, -z'
'y+1/2, -x+1/2, -z'
'-y+1/2, -x+1/2, z'
'-y+1/2, x+1/2, -z'
'y+1/2, x+1/2, z'
'y+1/2, z+1/2, x'
'-y+1/2, -z+1/2, x'
'y+1/2, -z+1/2, -x'
'-y+1/2, z+1/2, -x'
'z+1/2, -y+1/2, -x'
'z+1/2, y+1/2, x'
'-z+1/2, y+1/2, -x'
'-z+1/2, -y+1/2, x'
'z+1/2, x+1/2, y'
'-z+1/2, x+1/2, -y'
'-z+1/2, -x+1/2, y'
'z+1/2, -x+1/2, -y'
'x+1/2, z+1/2, y'
'x+1/2, -z+1/2, -y'
'-x+1/2, z+1/2, -y'
'-x+1/2, -z+1/2, y'

loop_
_atom_site_label
_atom_site_type_symbol
_atom_site_fract_x
_atom_site_fract_y
_atom_site_fract_z
_atom_site_U_iso_or_equiv
_atom_site_adp_type
_atom_site_occupancy
_atom_site_symmetry_multiplicity
_atom_site_calc_flag
_atom_site_refinement_flags
Pd1 Pd 0.44204(5) 0.75 0.75 0.00802(13) Uani 1 4 d S
Cu1 Cu 0.82270(8) 1 1 0.0088(2) Uani 1 4 d S
Cu2 Cu 0.83327(6) 0.83327(6) 0.83327(6) 0.00600(18) Uani 1 6 d S
Pd2 Pd 0.59527(3) 0.59527(3) 0.59527(3) 0.00592(14) Uani 1 6 d S
B1 B 0.3881(5) 0.3881(5) 0.3881(5) 0.0118(15) Uiso 1 6 d S

loop_
_atom_site_aniso_label
_atom_site_aniso_U_11
_atom_site_aniso_U_22
_atom_site_aniso_U_33
_atom_site_aniso_U_23
_atom_site_aniso_U_13
_atom_site_aniso_U_12
Pd1 0.0067(2) 0.00871(16) 0.00871(16) -0.00256(19) 0 0
Cu1 0.0097(4) 0.0083(3) 0.0083(3) -0.0041(3) 0 0
Cu2 0.00600(18) 0.00600(18) 0.00600(18) -0.0002(2) -0.0002(2) -0.0002(2)
Pd2 0.00592(14) 0.00592(14) 0.00592(14) -0.00055(11) -0.00055(11) -0.00055(11)

loop_
_atom_type_symbol
_atom_type_description
_atom_type_scat_dispersion_real
_atom_type_scat_dispersion_imag
_atom_type_scat_source
B B 0.0013 0.0007 'International Tables Vol C Tables 4.2.6.8 and 6.1.1.4'
Cu Cu 0.3201 1.2651 'International Tables Vol C Tables 4.2.6.8 and 6.1.1.4'
Pd Pd -0.9988 1.0072 'International Tables Vol C Tables 4.2.6.8 and 6.1.1.4'

loop_
_geom_angle_atom_site_label_1
_geom_angle_atom_site_label_2
_geom_angle_atom_site_label_3
_geom_angle
_geom_angle_site_symmetry_1
_geom_angle_site_symmetry_3
B1 Pd1 B1 149.1(4) 2_566 25
B1 Pd1 Cu2 103.64(18) 2_566 52_656
B1 Pd1 Cu2 103.64(18) 25 52_656
B1 Pd1 Cu2 103.64(18) 2_566 75_665
B1 Pd1 Cu2 103.64(18) 25 75_665
Cu2 Pd1 Cu2 55.32(5) 52_656 75_665
B1 Pd1 Cu1 66.72(7) 2_566 81_445
B1 Pd1 Cu1 120.73(3) 25 81_445
Cu2 Pd1 Cu1 101.81(3) 52_656 81_445
Cu2 Pd1 Cu1 53.87(2) 75_665 81_445
B1 Pd1 Cu1 66.72(7) 2_566 55_656
B1 Pd1 Cu1 120.73(3) 25 55_656
Cu2 Pd1 Cu1 53.87(2) 52_656 55_656
Cu2 Pd1 Cu1 101.81(3) 75_665 55_656
Cu1 Pd1 Cu1 117.63(3) 81_445 55_656
B1 Pd1 Cu1 120.73(3) 2_566 59_476
B1 Pd1 Cu1 66.72(7) 25 59_476
Cu2 Pd1 Cu1 53.87(2) 52_656 59_476
Cu2 Pd1 Cu1 101.81(3) 75_665 59_476
Cu1 Pd1 Cu1 154.90(2) 81_445 59_476
Cu1 Pd1 Cu1 56.07(3) 55_656 59_476
B1 Pd1 Cu1 120.73(3) 2_566 77_467
B1 Pd1 Cu1 66.72(7) 25 77_467
Cu2 Pd1 Cu1 101.81(3) 52_656 77_467
Cu2 Pd1 Cu1 53.87(2) 75_665 77_467
Cu1 Pd1 Cu1 56.07(3) 81_445 77_467
Cu1 Pd1 Cu1 154.90(2) 55_656 77_467
Cu1 Pd1 Cu1 117.63(4) 59_476 77_467
B1 Pd1 Pd2 160.4(2) 2_566 26_566
B1 Pd1 Pd2 50.4(2) 25 26_566
Cu2 Pd1 Pd2 59.467(17) 52_656 26_566
Cu2 Pd1 Pd2 59.467(17) 75_665 26_566
Cu1 Pd1 Pd2 105.093(17) 81_445 26_566
Cu1 Pd1 Pd2 105.093(17) 55_656 26_566
Cu1 Pd1 Pd2 59.359(16) 59_476 26_566
Cu1 Pd1 Pd2 59.359(16) 77_467 26_566
B1 Pd1 Pd2 50.4(2) 2_566 .
B1 Pd1 Pd2 160.4(2) 25 .
Cu2 Pd1 Pd2 59.467(17) 52_656 .
Cu2 Pd1 Pd2 59.467(17) 75_665 .
Cu1 Pd1 Pd2 59.359(16) 81_445 .
Cu1 Pd1 Pd2 59.359(16) 55_656 .
Cu1 Pd1 Pd2 105.093(17) 59_476 .
Cu1 Pd1 Pd2 105.093(17) 77_467 .
Pd2 Pd1 Pd2 110.00(3) 26_566 .
B1 Pd1 Pd1 47.91(15) 2_566 83_466
B1 Pd1 Pd1 107.08(17) 25 83_466
Cu2 Pd1 Pd1 113.215(19) 52_656 83_466
Cu2 Pd1 Pd1 149.139(5) 75_665 83_466
Cu1 Pd1 Pd1 110.266(13) 81_445 83_466
Cu1 Pd1 Pd1 59.395(10) 55_656 83_466
Cu1 Pd1 Pd1 87.760(15) 59_476 83_466
Cu1 Pd1 Pd1 144.726(12) 77_467 83_466
Pd2 Pd1 Pd1 144.603(8) 26_566 83_466
Pd2 Pd1 Pd1 89.772(14) . 83_466
B1 Pd1 Pd1 47.91(15) 2_566 53_466
B1 Pd1 Pd1 107.08(17) 25 53_466
Cu2 Pd1 Pd1 149.139(5) 52_656 53_466
Cu2 Pd1 Pd1 113.215(19) 75_665 53_466
Cu1 Pd1 Pd1 59.395(10) 81_445 53_466
Cu1 Pd1 Pd1 110.266(13) 55_656 53_466
Cu1 Pd1 Pd1 144.726(12) 59_476 53_466
Cu1 Pd1 Pd1 87.760(15) 77_467 53_466
Pd2 Pd1 Pd1 144.603(8) 26_566 53_466
Pd2 Pd1 Pd1 89.772(14) . 53_466
Pd1 Pd1 Pd1 60 83_466 53_466
Cu2 Cu1 Cu2 174.87(4) . 2_577
Cu2 Cu1 Cu1 57.915(16) . 9
Cu2 Cu1 Cu1 117.893(16) 2_577 9
Cu2 Cu1 Cu1 57.915(16) . 7_757
Cu2 Cu1 Cu1 117.893(16) 2_577 7_757
Cu1 Cu1 Cu1 60 9 7_757
Cu2 Cu1 Cu1 117.893(16) . 11_577
Cu2 Cu1 Cu1 57.915(16) 2_577 11_577
Cu1 Cu1 Cu1 90 9 11_577
Cu1 Cu1 Cu1 60 7_757 11_577
Cu2 Cu1 Cu1 117.893(16) . 5_577
Cu2 Cu1 Cu1 57.915(16) 2_577 5_577
Cu1 Cu1 Cu1 60 9 5_577
Cu1 Cu1 Cu1 90 7_757 5_577
Cu1 Cu1 Cu1 60 11_577 5_577
Cu2 Cu1 Pd2 61.924(19) . 26_566
Cu2 Cu1 Pd2 123.21(3) 2_577 26_566
Cu1 Cu1 Pd2 110.703(13) 9 26_566
Cu1 Cu1 Pd2 110.703(14) 7_757 26_566
Cu1 Cu1 Pd2 149.679(2) 11_577 26_566
Cu1 Cu1 Pd2 149.679(2) 5_577 26_566
Cu2 Cu1 Pd2 123.21(3) . 25
Cu2 Cu1 Pd2 61.924(19) 2_577 25
Cu1 Cu1 Pd2 149.679(2) 9 25
Cu1 Cu1 Pd2 149.679(2) 7_757 25
Cu1 Cu1 Pd2 110.703(13) 11_577 25
Cu1 Cu1 Pd2 110.703(13) 5_577 25
Pd2 Cu1 Pd2 61.29(3) 26_566 25
Cu2 Cu1 Pd1 60.238(10) . 29_566
Cu2 Cu1 Pd1 121.387(11) 2_577 29_566
Cu1 Cu1 Pd1 61.964(17) 9 29_566
Cu1 Cu1 Pd1 110.266(13) 7_757 29_566
Cu1 Cu1 Pd1 148.814(17) 11_577 29_566
Cu1 Cu1 Pd1 92.240(15) 5_577 29_566
Pd2 Cu1 Pd1 60.397(13) 26_566 29_566
Pd2 Cu1 Pd1 91.43(2) 25 29_566
Cu2 Cu1 Pd1 60.238(10) . 35_566
Cu2 Cu1 Pd1 121.387(11) 2_577 35_566
Cu1 Cu1 Pd1 110.266(13) 9 35_566
Cu1 Cu1 Pd1 61.964(17) 7_757 35_566
Cu1 Cu1 Pd1 92.240(15) 11_577 35_566
Cu1 Cu1 Pd1 148.814(17) 5_577 35_566
Pd2 Cu1 Pd1 60.397(13) 26_566 35_566
Pd2 Cu1 Pd1 91.43(2) 25 35_566
Pd1 Cu1 Pd1 109.45(2) 29_566 35_566
Cu2 Cu1 Pd1 121.387(11) . 33
Cu2 Cu1 Pd1 60.238(10) 2_577 33
Cu1 Cu1 Pd1 92.240(15) 9 33
Cu1 Cu1 Pd1 148.814(17) 7_757 33
Cu1 Cu1 Pd1 110.266(13) 11_577 33
Cu1 Cu1 Pd1 61.964(17) 5_577 33
Pd2 Cu1 Pd1 91.43(2) 26_566 33
Pd2 Cu1 Pd1 60.397(13) 25 33
Pd1 Cu1 Pd1 61.209(19) 29_566 33
Pd1 Cu1 Pd1 148.37(4) 35_566 33
Cu2 Cu1 Pd1 121.387(12) . 79_657
Cu2 Cu1 Pd1 60.238(10) 2_577 79_657
Cu1 Cu1 Pd1 148.814(17) 9 79_657
Cu1 Cu1 Pd1 92.240(15) 7_757 79_657
Cu1 Cu1 Pd1 61.964(17) 11_577 79_657
Cu1 Cu1 Pd1 110.266(13) 5_577 79_657
Pd2 Cu1 Pd1 91.43(2) 26_566 79_657
Pd2 Cu1 Pd1 60.397(13) 25 79_657
Pd1 Cu1 Pd1 148.37(4) 29_566 79_657
Pd1 Cu1 Pd1 61.209(19) 35_566 79_657
Pd1 Cu1 Pd1 109.45(2) 33 79_657
Cu2 Cu2 Cu2 60 52_656 75_665
Cu2 Cu2 Cu2 60 52_656 26_566
Cu2 Cu2 Cu2 60 75_665 26_566
Cu2 Cu2 Cu1 117.893(16) 52_656 .
Cu2 Cu2 Cu1 117.893(16) 75_665 .
Cu2 Cu2 Cu1 177.43(2) 26_566 .
Cu2 Cu2 Cu1 117.893(16) 52_656 9
Cu2 Cu2 Cu1 177.433(19) 75_665 9
Cu2 Cu2 Cu1 117.893(16) 26_566 9
Cu1 Cu2 Cu1 64.17(3) . 9
Cu2 Cu2 Cu1 177.433(19) 52_656 7_757
Cu2 Cu2 Cu1 117.893(16) 75_665 7_757
Cu2 Cu2 Cu1 117.893(16) 26_566 7_757
Cu1 Cu2 Cu1 64.17(3) . 7_757
Cu1 Cu2 Cu1 64.17(3) 9 7_757
Cu2 Cu2 Pd1 113.215(19) 52_656 35_566
Cu2 Cu2 Pd1 62.34(2) 75_665 35_566
Cu2 Cu2 Pd1 113.215(19) 26_566 35_566
Cu1 Cu2 Pd1 65.890(18) . 35_566
Cu1 Cu2 Pd1 120.23(3) 9 35_566
Cu1 Cu2 Pd1 65.890(18) 7_757 35_566
Cu2 Cu2 Pd1 62.34(2) 52_656 29_566
Cu2 Cu2 Pd1 113.215(19) 75_665 29_566
Cu2 Cu2 Pd1 113.215(19) 26_566 29_566
Cu1 Cu2 Pd1 65.890(18) . 29_566
Cu1 Cu2 Pd1 65.890(18) 9 29_566
Cu1 Cu2 Pd1 120.23(3) 7_757 29_566
Pd1 Cu2 Pd1 118.277(10) 35_566 29_566
Cu2 Cu2 Pd1 113.215(19) 52_656 75_665
Cu2 Cu2 Pd1 113.215(19) 75_665 75_665
Cu2 Cu2 Pd1 62.34(2) 26_566 75_665
Cu1 Cu2 Pd1 120.23(3) . 75_665
Cu1 Cu2 Pd1 65.890(18) 9 75_665
Cu1 Cu2 Pd1 65.890(18) 7_757 75_665
Pd1 Cu2 Pd1 118.277(10) 35_566 75_665
Pd1 Cu2 Pd1 118.277(10) 29_566 75_665
Cu2 Cu2 Pd2 113.01(2) 52_656 52_656
Cu2 Cu2 Pd2 62.906(18) 75_665 52_656
Cu2 Cu2 Pd2 62.906(18) 26_566 52_656
Cu1 Cu2 Pd2 117.86(2) . 52_656
Cu1 Cu2 Pd2 117.86(2) 9 52_656
Cu1 Cu2 Pd2 64.43(2) 7_757 52_656
Pd1 Cu2 Pd2 62.857(3) 35_566 52_656
Pd1 Cu2 Pd2 175.35(4) 29_566 52_656
Pd1 Cu2 Pd2 62.857(3) 75_665 52_656
Cu2 Cu2 Pd2 62.906(18) 52_656 26_566
Cu2 Cu2 Pd2 62.906(18) 75_665 26_566
Cu2 Cu2 Pd2 113.01(2) 26_566 26_566
Cu1 Cu2 Pd2 64.43(2) . 26_566
Cu1 Cu2 Pd2 117.86(2) 9 26_566
Cu1 Cu2 Pd2 117.86(2) 7_757 26_566
Pd1 Cu2 Pd2 62.857(3) 35_566 26_566
Pd1 Cu2 Pd2 62.857(3) 29_566 26_566
Pd1 Cu2 Pd2 175.35(4) 75_665 26_566
Pd2 Cu2 Pd2 115.619(15) 52_656 26_566
Cu2 Cu2 Pd2 62.906(18) 52_656 75_665
Cu2 Cu2 Pd2 113.01(2) 75_665 75_665
Cu2 Cu2 Pd2 62.906(18) 26_566 75_665
Cu1 Cu2 Pd2 117.86(2) . 75_665
Cu1 Cu2 Pd2 64.43(2) 9 75_665
Cu1 Cu2 Pd2 117.86(2) 7_757 75_665
Pd1 Cu2 Pd2 175.35(4) 35_566 75_665
Pd1 Cu2 Pd2 62.857(3) 29_566 75_665
Pd1 Cu2 Pd2 62.857(3) 75_665 75_665
Pd2 Cu2 Pd2 115.619(15) 52_656 75_665
Pd2 Cu2 Pd2 115.619(15) 26_566 75_665
B1 Pd2 B1 98.8(2) 4_656 3_665
B1 Pd2 B1 98.8(2) 4_656 2_566
B1 Pd2 B1 98.8(2) 3_665 2_566
B1 Pd2 Cu2 150.51(19) 4_656 52_656
B1 Pd2 Cu2 100.32(17) 3_665 52_656
B1 Pd2 Cu2 100.32(17) 2_566 52_656
B1 Pd2 Cu2 100.31(17) 4_656 26_566
B1 Pd2 Cu2 100.31(17) 3_665 26_566
B1 Pd2 Cu2 150.51(19) 2_566 26_566
Cu2 Pd2 Cu2 54.19(4) 52_656 26_566
B1 Pd2 Cu2 100.31(17) 4_656 75_665
B1 Pd2 Cu2 150.51(19) 3_665 75_665
B1 Pd2 Cu2 100.31(17) 2_566 75_665
Cu2 Pd2 Cu2 54.19(4) 52_656 75_665
Cu2 Pd2 Cu2 54.19(4) 26_566 75_665
B1 Pd2 Cu1 66.55(6) 4_656 25_544
B1 Pd2 Cu1 66.55(6) 3_665 25_544
B1 Pd2 Cu1 155.84(19) 2_566 25_544
Cu2 Pd2 Cu1 101.161(17) 52_656 25_544
Cu2 Pd2 Cu1 53.65(3) 26_566 25_544
Cu2 Pd2 Cu1 101.161(17) 75_665 25_544
B1 Pd2 Cu1 155.84(19) 4_656 55_656
B1 Pd2 Cu1 66.55(6) 3_665 55_656
B1 Pd2 Cu1 66.55(6) 2_566 55_656
Cu2 Pd2 Cu1 53.65(3) 52_656 55_656
Cu2 Pd2 Cu1 101.161(17) 26_566 55_656
Cu2 Pd2 Cu1 101.161(17) 75_665 55_656
Cu1 Pd2 Cu1 119.358(4) 25_544 55_656
B1 Pd2 Cu1 66.55(6) 4_656 81_445
B1 Pd2 Cu1 155.84(19) 3_665 81_445
B1 Pd2 Cu1 66.55(6) 2_566 81_445
Cu2 Pd2 Cu1 101.161(17) 52_656 81_445
Cu2 Pd2 Cu1 101.161(17) 26_566 81_445
Cu2 Pd2 Cu1 53.65(3) 75_665 81_445
Cu1 Pd2 Cu1 119.358(4) 25_544 81_445
Cu1 Pd2 Cu1 119.358(4) 55_656 81_445
B1 Pd2 Pd1 125.104(16) 4_656 .
B1 Pd2 Pd1 125.104(16) 3_665 .
B1 Pd2 Pd1 48.52(19) 2_566 .
Cu2 Pd2 Pd1 57.676(14) 52_656 .
Cu2 Pd2 Pd1 101.99(3) 26_566 .
Cu2 Pd2 Pd1 57.676(14) 75_665 .
Cu1 Pd2 Pd1 155.64(3) 25_544 .
Cu1 Pd2 Pd1 60.244(4) 55_656 .
Cu1 Pd2 Pd1 60.244(4) 81_445 .
B1 Pd2 Pd1 125.104(16) 4_656 9
B1 Pd2 Pd1 48.52(19) 3_665 9
B1 Pd2 Pd1 125.104(16) 2_566 9
Cu2 Pd2 Pd1 57.676(14) 52_656 9
Cu2 Pd2 Pd1 57.676(14) 26_566 9
Cu2 Pd2 Pd1 101.99(3) 75_665 9
Cu1 Pd2 Pd1 60.244(4) 25_544 9
Cu1 Pd2 Pd1 60.244(4) 55_656 9
Cu1 Pd2 Pd1 155.64(3) 81_445 9
Pd1 Pd2 Pd1 109.207(17) . 9
B1 Pd2 Pd1 48.52(19) 4_656 55_656
B1 Pd2 Pd1 125.104(16) 3_665 55_656
B1 Pd2 Pd1 125.104(16) 2_566 55_656
Cu2 Pd2 Pd1 101.99(3) 52_656 55_656
Cu2 Pd2 Pd1 57.676(14) 26_566 55_656
Cu2 Pd2 Pd1 57.676(14) 75_665 55_656
Cu1 Pd2 Pd1 60.244(4) 25_544 55_656
Cu1 Pd2 Pd1 155.64(3) 55_656 55_656
Cu1 Pd2 Pd1 60.244(4) 81_445 55_656
Pd1 Pd2 Pd1 109.207(17) . 55_656
Pd1 Pd2 Pd1 109.207(17) 9 55_656
Pd1 B1 Pd1 84.2(3) 81_445 25_544
Pd1 B1 Pd1 84.2(3) 81_445 7_656
Pd1 B1 Pd1 84.2(3) 25_544 7_656
Pd1 B1 Pd2 135.26(2) 81_445 4_656
Pd1 B1 Pd2 135.26(2) 25_544 4_656
Pd1 B1 Pd2 81.04(2) 7_656 4_656
Pd1 B1 Pd2 135.26(2) 81_445 2_566
Pd1 B1 Pd2 81.04(2) 25_544 2_566
Pd1 B1 Pd2 135.26(2) 7_656 2_566
Pd2 B1 Pd2 80.5(3) 4_656 2_566
Pd1 B1 Pd2 81.04(2) 81_445 3_665
Pd1 B1 Pd2 135.26(2) 25_544 3_665
Pd1 B1 Pd2 135.26(2) 7_656 3_665
Pd2 B1 Pd2 80.5(3) 4_656 3_665
Pd2 B1 Pd2 80.5(3) 2_566 3_665

loop_
_geom_bond_atom_site_label_1
_geom_bond_atom_site_label_2
_geom_bond_distance
_geom_bond_site_symmetry_2
Pd1 B1 2.133(6) 2_566
Pd1 B1 2.133(6) 25
Pd1 Cu2 2.6705(5) 52_656
Pd1 Cu2 2.6705(5) 75_665
Pd1 Cu1 2.8079(3) 81_445
Pd1 Cu1 2.8079(3) 55_656
Pd1 Cu1 2.8079(3) 59_476
Pd1 Cu1 2.8079(3) 77_467
Pd1 Pd2 2.8122(3) 26_566
Pd1 Pd2 2.8122(3) .
Pd1 Pd1 2.8591(7) 83_466
Pd1 Pd1 2.8591(7) 53_466
Cu1 Cu2 2.4847(8) .
Cu1 Cu2 2.4847(8) 2_577
Cu1 Cu1 2.6396(13) 9
Cu1 Cu1 2.6396(13) 7_757
Cu1 Cu1 2.6396(13) 11_577
Cu1 Cu1 2.6396(13) 5_577
Cu1 Pd2 2.7828(8) 26_566
Cu1 Pd2 2.7828(8) 25
Cu1 Pd1 2.8079(3) 29_566
Cu1 Pd1 2.8079(3) 35_566
Cu1 Pd1 2.8079(3) 33
Cu1 Pd1 2.8079(3) 79_657
Cu2 Cu2 2.4795(17) 52_656
Cu2 Cu2 2.4795(17) 75_665
Cu2 Cu2 2.4795(17) 26_566
Cu2 Cu1 2.4847(8) 9
Cu2 Cu1 2.4847(8) 7_757
Cu2 Pd1 2.6705(5) 35_566
Cu2 Pd1 2.6705(5) 29_566
Cu2 Pd1 2.6705(5) 75_665
Cu2 Pd2 2.7220(6) 52_656
Cu2 Pd2 2.7220(6) 26_566
Cu2 Pd2 2.7220(6) 75_665
Pd2 B1 2.195(6) 4_656
Pd2 B1 2.195(6) 3_665
Pd2 B1 2.195(6) 2_566
Pd2 Cu2 2.7220(6) 52_656
Pd2 Cu2 2.7220(6) 26_566
Pd2 Cu2 2.7220(6) 75_665
Pd2 Cu1 2.7828(8) 25_544
Pd2 Cu1 2.7828(8) 55_656
Pd2 Cu1 2.7828(8) 81_445
Pd2 Pd1 2.8122(3) 9
Pd2 Pd1 2.8122(3) 55_656
B1 Pd1 2.133(6) 81_445
B1 Pd1 2.133(6) 25_544
B1 Pd1 2.133(6) 7_656
B1 Pd2 2.195(6) 4_656
B1 Pd2 2.195(6) 2_566
B1 Pd2 2.195(6) 3_665
